data_2204107
loop_
_publ_author_name
'Savaridasson Jose Kavitha'
'Mani Mohan Raj'
'Krishnaswamy Panchanatheswaran'
'Daniel E. Lynch'

_publ_section_title
;
3,7-Bis(dimethylamino)phenothiazin-5-ium nitrate dihydrate
;
_journal_issue 8
_journal_name_full 'Acta Crystallographica, Section E'
_journal_page_first o1366
_journal_page_last o1368
_journal_paper_doi 10.1107/S1600536804017222
_journal_volume 60
_journal_year 2004
_chemical_formula_iupac 'C16 H18 N3 S +, N O3 -, 2H2 O'
_chemical_formula_moiety 'C16 H18 N3 S +, N O3 -, 2H2 O'
_chemical_formula_sum 'C16 H22 N4 O5 S'
_chemical_formula_weight 382.44
_chemical_name_common 'Methylene blue nitrate dihydrate'
_chemical_name_systematic
;
3,7-Bis(dimethylamino)phenothiazin-5-ium nitrate dihydrate
;
_space_group_IT_number 2
_space_group_name_Hall '-P 1'
_space_group_name_H-M_alt 'P -1'
_symmetry_cell_setting triclinic
_symmetry_space_group_name_Hall '-P 1'
_symmetry_space_group_name_H-M 'P -1'
_atom_sites_solution_hydrogens geom
_atom_sites_solution_primary direct
_atom_sites_solution_secondary difmap
_audit_creation_method SHELXL-97
_cell_angle_alpha 87.081(2)
_cell_angle_beta 76.032(2)
_cell_angle_gamma 73.524(2)
_cell_formula_units_Z 2
_cell_length_a 7.6985(3)
_cell_length_b 10.9638(3)
_cell_length_c 11.3244(4)
_cell_measurement_reflns_used 12187
_cell_measurement_temperature 120(2)
_cell_measurement_theta_max 27.48
_cell_measurement_theta_min 2.91
_cell_volume 889.33(5)
_computing_cell_refinement 'DENZO and COLLECT'
_computing_data_collection 'DENZO (Otwinowski & Minor, 1997) and COLLECT (Hooft, 1998)'
_computing_data_reduction 'DENZO, SCALEPACK (Otwinowski & Minor, 1997) and COLLECT'
_computing_molecular_graphics 'PLATON97 (Spek, 1997)'
_computing_publication_material SHELXL97
_computing_structure_refinement 'SHELXL97 (Sheldrick, 1997)'
_computing_structure_solution 'SHELXS97 (Sheldrick, 1997)'
_diffrn_ambient_temperature 120(2)
_diffrn_detector_area_resol_mean 9.091
_diffrn_measured_fraction_theta_full 0.994
_diffrn_measured_fraction_theta_max 0.994
_diffrn_measurement_device_type 'Nonius KappaCCD area-detector'
_diffrn_measurement_method '\f and \w scans'
_diffrn_radiation_monochromator graphite
_diffrn_radiation_source 'Nonius FR591 rotating anode'
_diffrn_radiation_type MoK\a
_diffrn_radiation_wavelength 0.71073
_diffrn_reflns_av_R_equivalents 0.0676
_diffrn_reflns_av_sigmaI/netI 0.0456
_diffrn_reflns_limit_h_max 9
_diffrn_reflns_limit_h_min -9
_diffrn_reflns_limit_k_max 14
_diffrn_reflns_limit_k_min -14
_diffrn_reflns_limit_l_max 14
_diffrn_reflns_limit_l_min -14
_diffrn_reflns_number 17489
_diffrn_reflns_theta_full 27.56
_diffrn_reflns_theta_max 27.56
_diffrn_reflns_theta_min 2.96
_diffrn_standards_decay_% 0
_diffrn_standards_interval_count 0
_diffrn_standards_interval_time 0
_diffrn_standards_number 0
_exptl_absorpt_coefficient_mu 0.218
_exptl_absorpt_correction_T_max 0.952
_exptl_absorpt_correction_T_min 0.836
_exptl_absorpt_correction_type multi-scan
_exptl_absorpt_process_details '(SORTAV; Blessing, 1995)'
_exptl_crystal_colour Red
_exptl_crystal_density_diffrn 1.428
_exptl_crystal_density_method 'not measured'
_exptl_crystal_description Prism
_exptl_crystal_F_000 404
_exptl_crystal_size_max 0.42
_exptl_crystal_size_mid 0.36
_exptl_crystal_size_min 0.20
_refine_diff_density_max 0.637
_refine_diff_density_min -0.319
_refine_ls_extinction_method none
_refine_ls_goodness_of_fit_ref 1.129
_refine_ls_hydrogen_treatment mixed
_refine_ls_matrix_type full
_refine_ls_number_parameters 255
_refine_ls_number_reflns 4077
_refine_ls_number_restraints 0
_refine_ls_restrained_S_all 1.129
_refine_ls_R_factor_all 0.0854
_refine_ls_R_factor_gt 0.0682
_refine_ls_shift/su_max <0.001
_refine_ls_shift/su_mean <0.001
_refine_ls_structure_factor_coef Fsqd
_refine_ls_weighting_details 'w=1/[\s^2^(Fo^2^)+(0.0821P)^2^+1.7607P] where P=(Fo^2^+2Fc^2^)/3'
_refine_ls_weighting_scheme calc
_refine_ls_wR_factor_gt 0.1963
_refine_ls_wR_factor_ref 0.2055
_reflns_number_gt 3225
_reflns_number_total 4077
_reflns_threshold_expression I>2\s(I)
_cod_data_source_file ww6237.cif
_cod_depositor_comments
;
The following automatic conversions were performed:
'_symmetry_cell_setting' value 'Triclinic' changed to 'triclinic'
according to '/home/saulius/struct/CIF-dictionaries/cif_core.dic'
dictionary named 'cif_core.dic' version 2.4.1 from
2010-06-29.

'_exptl_absorpt_correction_type' value 'Multi-scan' changed
to 'multi-scan' according to
'/home/saulius/struct/CIF-dictionaries/cif_core.dic' dictionary named
'cif_core.dic' version 2.4.1 from 2010-06-29.

Automatic conversion script
Id: cif_fix_enum 1527 2010-12-29 10:47:43Z saulius 
;
_cod_database_code 2204107

loop_
_symmetry_equiv_pos_as_xyz
'x, y, z'
'-x, -y, -z'

loop_
_atom_site_label
_atom_site_fract_x
_atom_site_fract_y
_atom_site_fract_z
_atom_site_U_iso_or_equiv
_atom_site_adp_type
_atom_site_calc_flag
_atom_site_refinement_flags
_atom_site_occupancy
_atom_site_type_symbol
C1 0.3039(4) 0.4163(3) 1.2264(3) 0.0253(6) Uani d . 1 C
H1 0.2291 0.4793 1.2864 0.032 Uiso calc R 1 H
C2 0.4150(4) 0.3079(3) 1.2620(3) 0.0256(6) Uani d . 1 C
H2 0.4170 0.2967 1.3455 0.032 Uiso calc R 1 H
C3 0.5295(4) 0.2101(3) 1.1740(3) 0.0244(6) Uani d . 1 C
N3 0.6397(4) 0.1028(3) 1.2068(2) 0.0272(6) Uani d . 1 N
C31 0.6448(5) 0.0733(3) 1.3341(3) 0.0345(8) Uani d . 1 C
H311 0.6506 0.1483 1.3749 0.043 Uiso calc R 1 H
H312 0.7550 0.0025 1.3368 0.043 Uiso calc R 1 H
H313 0.5321 0.0495 1.3756 0.043 Uiso calc R 1 H
C32 0.7498(5) 0.0020(3) 1.1173(3) 0.0356(8) Uani d . 1 C
H321 0.6679 -0.0213 1.0738 0.045 Uiso calc R 1 H
H322 0.8106 -0.0726 1.1590 0.045 Uiso calc R 1 H
H323 0.8448 0.0322 1.0592 0.045 Uiso calc R 1 H
C4 0.5233(4) 0.2303(3) 1.0504(3) 0.0245(6) Uani d . 1 C
H4 0.5982 0.1670 0.9908 0.031 Uiso calc R 1 H
S5 0.40954(11) 0.35433(7) 0.86311(7) 0.0265(2) Uani d . 1 S
C6 0.2292(4) 0.5433(3) 0.7434(3) 0.0241(6) Uani d . 1 C
H6 0.2934 0.4895 0.6741 0.030 Uiso calc R 1 H
C7 0.1059(4) 0.6632(3) 0.7289(3) 0.0239(6) Uani d . 1 C
N7 0.0768(4) 0.6987(3) 0.6188(2) 0.0278(6) Uani d . 1 N
C71 0.1732(6) 0.6157(3) 0.5125(3) 0.0372(8) Uani d . 1 C
H711 0.3070 0.6078 0.4951 0.046 Uiso calc R 1 H
H712 0.1244 0.6520 0.4422 0.046 Uiso calc R 1 H
H713 0.1531 0.5315 0.5287 0.046 Uiso calc R 1 H
C72 -0.0522(5) 0.8200(3) 0.5977(3) 0.0343(8) Uani d . 1 C
H721 -0.1634 0.8390 0.6653 0.043 Uiso calc R 1 H
H722 -0.0887 0.8143 0.5215 0.043 Uiso calc R 1 H
H723 0.0091 0.8879 0.5923 0.043 Uiso calc R 1 H
C8 0.0147(4) 0.7430(3) 0.8354(3) 0.0258(7) Uani d . 1 C
H8 -0.0662 0.8250 0.8282 0.032 Uiso calc R 1 H
C9 0.0430(5) 0.7022(3) 0.9465(3) 0.0263(7) Uani d . 1 C
H9 -0.0202 0.7566 1.0155 0.033 Uiso calc R 1 H
N10 0.1816(4) 0.5488(2) 1.0768(2) 0.0232(5) Uani d . 1 N
C11 0.2953(4) 0.4392(3) 1.1023(3) 0.0226(6) Uani d . 1 C
C12 0.4104(4) 0.3402(3) 1.0157(3) 0.0231(6) Uani d . 1 C
C13 0.2576(4) 0.5031(3) 0.8561(3) 0.0216(6) Uani d . 1 C
C14 0.1637(4) 0.5808(3) 0.9632(3) 0.0223(6) Uani d . 1 C
N1 0.7431(4) 0.0916(3) 0.7386(3) 0.0341(7) Uani d . 1 N
O1 0.7351(4) 0.1430(3) 0.6394(3) 0.0543(8) Uani d . 1 O
O2 0.8749(4) 0.0886(3) 0.7856(3) 0.0531(8) Uani d . 1 O
O3 0.6206(5) 0.0440(3) 0.7940(3) 0.0568(9) Uani d . 1 O
O1W 0.0499(4) 0.2807(3) 0.7190(2) 0.0354(6) Uani d . 1 O
H11W -0.012(6) 0.223(5) 0.738(4) 0.043(12) Uiso d . 1 H
H12W -0.022(7) 0.334(5) 0.772(5) 0.049(13) Uiso d . 1 H
O2W 0.3966(5) 0.2779(3) 0.5684(2) 0.0390(6) Uani d . 1 O
H21W 0.471(8) 0.225(5) 0.597(5) 0.058(16) Uiso d . 1 H
H22W 0.306(7) 0.271(5) 0.606(5) 0.044(14) Uiso d . 1 H

loop_
_atom_site_aniso_label
_atom_site_aniso_U_11
_atom_site_aniso_U_22
_atom_site_aniso_U_33
_atom_site_aniso_U_12
_atom_site_aniso_U_13
_atom_site_aniso_U_23
C1 0.0292(16) 0.0240(15) 0.0211(14) -0.0060(13) -0.0038(12) -0.0036(11)
C2 0.0275(16) 0.0290(16) 0.0206(14) -0.0081(13) -0.0058(12) 0.0002(12)
C3 0.0210(15) 0.0255(15) 0.0258(15) -0.0064(12) -0.0042(12) 0.0019(12)
N3 0.0273(14) 0.0271(14) 0.0242(13) -0.0021(11) -0.0071(11) 0.0013(10)
C31 0.0397(19) 0.0335(18) 0.0248(16) -0.0006(15) -0.0098(14) 0.0040(13)
C32 0.0344(19) 0.0325(18) 0.0309(17) 0.0059(14) -0.0084(14) -0.0015(14)
C4 0.0225(15) 0.0238(15) 0.0235(15) -0.0022(12) -0.0028(12) -0.0022(11)
S5 0.0305(4) 0.0231(4) 0.0199(4) 0.0013(3) -0.0048(3) -0.0022(3)
C6 0.0260(15) 0.0231(15) 0.0222(14) -0.0063(12) -0.0041(12) -0.0016(11)
C7 0.0243(15) 0.0243(15) 0.0246(15) -0.0089(12) -0.0064(12) 0.0022(12)
N7 0.0320(15) 0.0231(13) 0.0250(13) -0.0012(11) -0.0080(11) 0.0003(10)
C71 0.054(2) 0.0296(17) 0.0205(15) 0.0014(16) -0.0101(15) -0.0008(13)
C72 0.0382(19) 0.0294(17) 0.0303(17) -0.0006(14) -0.0100(14) 0.0032(13)
C8 0.0260(16) 0.0210(15) 0.0286(16) -0.0036(12) -0.0065(12) 0.0001(12)
C9 0.0283(16) 0.0228(15) 0.0255(15) -0.0047(12) -0.0040(12) -0.0049(12)
N10 0.0253(13) 0.0215(12) 0.0224(12) -0.0059(10) -0.0052(10) -0.0023(10)
C11 0.0229(15) 0.0217(14) 0.0234(14) -0.0072(12) -0.0040(11) -0.0015(11)
C12 0.0233(15) 0.0249(15) 0.0212(14) -0.0088(12) -0.0028(11) -0.0013(11)
C13 0.0221(14) 0.0200(14) 0.0223(14) -0.0054(11) -0.0049(11) -0.0010(11)
C14 0.0231(15) 0.0211(14) 0.0228(14) -0.0062(12) -0.0053(11) -0.0006(11)
N1 0.0309(15) 0.0285(15) 0.0371(16) -0.0040(12) -0.0014(13) -0.0032(12)
O1 0.0538(18) 0.0563(19) 0.0371(15) 0.0022(15) -0.0042(13) 0.0103(13)
O2 0.0501(18) 0.0491(18) 0.064(2) -0.0109(14) -0.0253(15) 0.0024(15)
O3 0.0553(19) 0.0553(19) 0.0579(19) -0.0301(16) 0.0095(15) -0.0096(15)
O1W 0.0364(14) 0.0331(14) 0.0320(13) -0.0022(12) -0.0066(11) -0.0059(11)
O2W 0.0415(17) 0.0415(16) 0.0281(13) -0.0048(13) -0.0054(13) 0.0017(11)

loop_
_atom_type_symbol
_atom_type_description
_atom_type_scat_dispersion_real
_atom_type_scat_dispersion_imag
_atom_type_scat_source
C C 0.0033 0.0016 'International Tables Vol C Tables 4.2.6.8 and 6.1.1.4'
H H 0.0000 0.0000 'International Tables Vol C Tables 4.2.6.8 and 6.1.1.4'
N N 0.0061 0.0033 'International Tables Vol C Tables 4.2.6.8 and 6.1.1.4'
O O 0.0106 0.0060 'International Tables Vol C Tables 4.2.6.8 and 6.1.1.4'
S S 0.1246 0.1234 'International Tables Vol C Tables 4.2.6.8 and 6.1.1.4'

loop_
_geom_angle_atom_site_label_1
_geom_angle_atom_site_label_2
_geom_angle_atom_site_label_3
_geom_angle
_geom_angle_publ_flag
C2 C1 C11 122.5(3) ?
C2 C1 H1 118.7 ?
C11 C1 H1 118.7 ?
C1 C2 C3 120.3(3) ?
C1 C2 H2 119.8 ?
C3 C2 H2 119.8 ?
N3 C3 C4 120.3(3) ?
N3 C3 C2 121.4(3) ?
C4 C3 C2 118.3(3) ?
C3 N3 C32 120.9(3) ?
C3 N3 C31 122.9(3) ?
C32 N3 C31 115.9(3) ?
N3 C31 H311 109.5 ?
N3 C31 H312 109.5 ?
H311 C31 H312 109.5 ?
N3 C31 H313 109.5 ?
H311 C31 H313 109.5 ?
H312 C31 H313 109.5 ?
N3 C32 H321 109.5 ?
N3 C32 H322 109.5 ?
H321 C32 H322 109.5 ?
N3 C32 H323 109.5 ?
H321 C32 H323 109.5 ?
H322 C32 H323 109.5 ?
C12 C4 C3 120.8(3) ?
C12 C4 H4 119.6 ?
C3 C4 H4 119.6 ?
C13 S5 C12 103.28(15) ?
C13 C6 C7 121.2(3) ?
C13 C6 H6 119.4 ?
C7 C6 H6 119.4 ?
N7 C7 C6 120.0(3) ?
N7 C7 C8 122.2(3) ?
C6 C7 C8 117.8(3) ?
C7 N7 C71 120.7(3) ?
C7 N7 C72 122.9(3) ?
C71 N7 C72 116.4(3) .
N7 C71 H711 109.5 .
N7 C71 H712 109.5 .
H711 C71 H712 109.5 .
N7 C71 H713 109.5 .
H711 C71 H713 109.5 .
H712 C71 H713 109.5 .
N7 C72 H721 109.5 .
N7 C72 H722 109.5 .
H721 C72 H722 109.5 .
N7 C72 H723 109.5 .
H721 C72 H723 109.5 .
H722 C72 H723 109.5 .
C9 C8 C7 120.6(3) .
C9 C8 H8 119.7 .
C7 C8 H8 119.7 .
C8 C9 C14 122.4(3) .
C8 C9 H9 118.8 .
C14 C9 H9 118.8 .
C11 N10 C14 123.0(3) .
N10 C11 C1 117.9(3) .
N10 C11 C12 125.8(3) .
C1 C11 C12 116.3(3) .
C4 C12 C11 121.7(3) .
C4 C12 S5 117.2(2) .
C11 C12 S5 121.0(2) .
C6 C13 C14 121.4(3) .
C6 C13 S5 117.1(2) .
C14 C13 S5 121.4(2) .
N10 C14 C9 118.0(3) .
N10 C14 C13 125.4(3) .
C9 C14 C13 116.6(3) .
O3 N1 O1 121.1(4) .
O3 N1 O2 118.4(3) .
O1 N1 O2 120.5(3) .
H11W O1W H12W 95(4) .
H21W O2W H22W 102(5) .

loop_
_geom_bond_atom_site_label_1
_geom_bond_atom_site_label_2
_geom_bond_distance
_geom_bond_publ_flag
C1 C2 1.359(4) yes
C1 C11 1.430(4) yes
C1 H1 0.95 ?
C2 C3 1.439(4) yes
C2 H2 0.95 ?
C3 N3 1.335(4) yes
C3 C4 1.416(4) yes
N3 C32 1.461(4) ?
N3 C31 1.469(4) ?
C31 H311 0.98 ?
C31 H312 0.98 ?
C31 H313 0.98 ?
C32 H321 0.98 ?
C32 H322 0.98 ?
C32 H323 0.98 ?
C4 C12 1.373(4) yes
C4 H4 0.95 ?
S5 C13 1.728(3) yes
S5 C12 1.728(3) yes
C6 C13 1.376(4) yes
C6 C7 1.415(4) yes
C6 H6 0.95 ?
C7 N7 1.340(4) yes
C7 C8 1.436(4) yes
N7 C71 1.458(4) ?
N7 C72 1.464(4) ?
C71 H711 0.98 ?
C71 H712 0.98 ?
C71 H713 0.98 ?
C72 H721 0.98 ?
C72 H722 0.98 ?
C72 H723 0.98 ?
C8 C9 1.361(4) yes
C8 H8 0.95 ?
C9 C14 1.424(4) yes
C9 H9 0.95 ?
N10 C11 1.335(4) yes
N10 C14 1.344(4) yes
C11 C12 1.438(4) yes
C13 C14 1.432(4) yes
N1 O3 1.231(4) ?
N1 O1 1.238(4) ?
N1 O2 1.246(4) ?
O1W H11W 0.88(5) ?
O1W H12W 0.84(5) ?
O2W H21W 0.81(6) ?
O2W H22W 0.75(5) ?

loop_
_geom_hbond_atom_site_label_D
_geom_hbond_atom_site_label_H
_geom_hbond_atom_site_label_A
_geom_hbond_site_symmetry_A
_geom_hbond_distance_DH
_geom_hbond_distance_HA
_geom_hbond_distance_DA
_geom_hbond_angle_DHA
_geom_hbond_publ_flag
O1W H11W O2 1_455 0.88(5) 1.91(5) 2.789(4) 174(4) yes
O1W H12W N10 2_567 0.84(5) 2.10(5) 2.929(4) 172(4) yes
O2W H21W O1 . 0.81(6) 2.14(6) 2.886(5) 154(5) yes
O2W H22W O1W . 0.75(5) 2.05(5) 2.792(4) 171(5) yes

loop_
_geom_torsion_atom_site_label_1
_geom_torsion_atom_site_label_2
_geom_torsion_atom_site_label_3
_geom_torsion_atom_site_label_4
_geom_torsion
C11 C1 C2 C3 -0.3(5)
C1 C2 C3 N3 -180.0(3)
C1 C2 C3 C4 0.2(5)
C4 C3 N3 C32 -2.6(5)
C2 C3 N3 C32 177.6(3)
C4 C3 N3 C31 -176.6(3)
C2 C3 N3 C31 3.5(5)
N3 C3 C4 C12 179.9(3)
C2 C3 C4 C12 -0.2(5)
C13 C6 C7 N7 -178.2(3)
C13 C6 C7 C8 1.4(5)
C6 C7 N7 C71 -1.0(5)
C8 C7 N7 C71 179.4(3)
C6 C7 N7 C72 178.5(3)
C8 C7 N7 C72 -1.2(5)
N7 C7 C8 C9 177.9(3)
C6 C7 C8 C9 -1.8(5)
C7 C8 C9 C14 0.6(5)
C14 N10 C11 C1 179.3(3)
C14 N10 C11 C12 -1.2(5)
C2 C1 C11 N10 180.0(3)
C2 C1 C11 C12 0.4(5)
C3 C4 C12 C11 0.4(5)
C3 C4 C12 S5 -178.8(2)
N10 C11 C12 C4 -180.0(3)
C1 C11 C12 C4 -0.5(4)
N10 C11 C12 S5 -0.8(4)
C1 C11 C12 S5 178.7(2)
C13 S5 C12 C4 -178.9(2)
C13 S5 C12 C11 1.9(3)
C7 C6 C13 C14 0.1(5)
C7 C6 C13 S5 179.4(2)
C12 S5 C13 C6 179.2(2)
C12 S5 C13 C14 -1.5(3)
C11 N10 C14 C9 -177.9(3)
C11 N10 C14 C13 1.6(5)
C8 C9 C14 N10 -179.6(3)
C8 C9 C14 C13 0.9(5)
C6 C13 C14 N10 179.3(3)
S5 C13 C14 N10 0.0(4)
C6 C13 C14 C9 -1.2(4)
S5 C13 C14 C9 179.5(2)

loop_
_cod_related_entry_id
_cod_related_entry_database
_cod_related_entry_code
1 ChemSpider 21130558
